data_1506906
loop_
_publ_author_name
'Lovely, Carl J.'
'Du, Hongwang'
'He, Yong'
'Rasika Dias, H. V.'

_publ_section_title
;
 Oxidative rearrangement of imidazoles with dimethyldioxirane.
;
_journal_issue 5
_journal_name_full 'Organic letters'
_journal_page_first 735
_journal_page_last 738
_journal_paper_doi 10.1021/ol036403w
_journal_volume 6
_journal_year 2004
_chemical_formula_sum 'C28 H33 N3 O4 Si'
_chemical_formula_weight 503.66
_chemical_name_systematic
; 
 ? 
;
_space_group_IT_number 14
_symmetry_space_group_name_Hall '-P 2ybc'
_symmetry_space_group_name_H-M 'P 1 21/c 1'
_atom_sites_solution_hydrogens geom
_atom_sites_solution_primary direct
_atom_sites_solution_secondary difmap
_audit_creation_method SHELXL
_cell_angle_alpha 90.00
_cell_angle_beta 93.25(3)
_cell_angle_gamma 90.00
_cell_formula_units_Z 4
_cell_length_a 22.019(4)
_cell_length_b 10.433(2)
_cell_length_c 12.030(2)
_cell_measurement_temperature 293(2)
_cell_volume 2759.1(9)
_computing_structure_refinement 'SHELXL-93 (Sheldrick, 1993)'
_computing_structure_solution 'SHELXS-86 (Sheldrick, 1990)'
_diffrn_ambient_temperature 293(2)
_diffrn_radiation_monochromator graphite
_diffrn_radiation_source 'fine-focus sealed tube'
_diffrn_radiation_type MoK\a
_diffrn_radiation_wavelength 0.71073
_diffrn_reflns_av_R_equivalents 0.0944
_diffrn_reflns_av_sigmaI/netI 0.0768
_diffrn_reflns_limit_h_max 24
_diffrn_reflns_limit_h_min -24
_diffrn_reflns_limit_k_max 11
_diffrn_reflns_limit_k_min -11
_diffrn_reflns_limit_l_max 12
_diffrn_reflns_limit_l_min -13
_diffrn_reflns_number 15353
_diffrn_reflns_theta_max 23.44
_diffrn_reflns_theta_min 2.16
_exptl_absorpt_coefficient_mu 0.122
_exptl_crystal_density_diffrn 1.212
_exptl_crystal_F_000 1072
_refine_diff_density_max 0.452
_refine_diff_density_min -0.526
_refine_diff_density_rms 0.059
_refine_ls_extinction_method none
_refine_ls_goodness_of_fit_all 1.037
_refine_ls_goodness_of_fit_obs 1.226
_refine_ls_matrix_type full
_refine_ls_number_parameters 325
_refine_ls_number_reflns 4015
_refine_ls_number_restraints 0
_refine_ls_restrained_S_all 1.037
_refine_ls_restrained_S_obs 1.226
_refine_ls_R_factor_all 0.0925
_refine_ls_R_factor_obs 0.0678
_refine_ls_shift/esd_max 0.000
_refine_ls_shift/esd_mean 0.000
_refine_ls_structure_factor_coef Fsqd
_refine_ls_weighting_details 'w=1/[\s^2^(Fo^2^)+(0.1000P)^2^+0.0000P] where P=(Fo^2^+2Fc^2^)/3'
_refine_ls_weighting_scheme calc
_refine_ls_wR_factor_all 0.1863
_refine_ls_wR_factor_obs 0.1739
_reflns_number_observed 2603
_reflns_number_total 4015
_reflns_observed_criterion >2sigma(I)
_cod_data_source_file ol036403wsi20040123_012235.cif
_cod_data_source_block sgb
_cod_depositor_comments
;
The following automatic conversions were performed:

'_refine_ls_weighting_scheme' value 'calc
w=1/[\s^2^(Fo^2^)+(0.1000P)^2^+0.0000P] where P=(Fo^2^+2Fc^2^)/3' was
changed to 'calc'. New tag '_refine_ls_weighting_details' was
created. The value of the new tag was set to
'w=1/[\s^2^(Fo^2^)+(0.1000P)^2^+0.0000P] where P=(Fo^2^+2Fc^2^)/3'.

Automatic conversion script
Id: cif_fix_values 3143 2015-03-26 13:38:13Z robertas 
;
_cod_original_cell_volume 2759.1(10)
_cod_database_code 1506906

loop_
_symmetry_equiv_pos_as_xyz
'x, y, z'
'-x, y+1/2, -z+1/2'
'-x, -y, -z'
'x, -y-1/2, z-1/2'

loop_
_atom_site_aniso_label
_atom_site_aniso_U_11
_atom_site_aniso_U_22
_atom_site_aniso_U_33
_atom_site_aniso_U_23
_atom_site_aniso_U_13
_atom_site_aniso_U_12
Si5 0.0582(7) 0.0645(7) 0.0687(8) 0.0019(5) 0.0284(5) 0.0049(5)
O1 0.104(2) 0.077(2) 0.112(3) -0.044(2) 0.056(2) -0.040(2)
O3 0.0571(14) 0.067(2) 0.051(2) -0.0087(11) 0.0161(11) -0.0194(12)
O5 0.0444(13) 0.075(2) 0.065(2) 0.0152(12) 0.0201(11) 0.0098(11)
O41 0.081(2) 0.068(2) 0.0326(15) -0.0076(11) 0.0113(11) 0.0066(12)
N2 0.0501(15) 0.0388(14) 0.037(2) -0.0018(12) 0.0137(11) -0.0013(12)
N42 0.066(2) 0.041(2) 0.037(2) 0.0030(13) 0.0153(12) -0.0041(13)
N44 0.051(2) 0.049(2) 0.028(2) 0.0045(12) 0.0092(11) -0.0012(12)
C1 0.062(2) 0.044(2) 0.060(2) -0.006(2) 0.019(2) -0.009(2)
C3 0.047(2) 0.047(2) 0.033(2) 0.005(2) 0.0091(13) 0.000(2)
C4 0.046(2) 0.040(2) 0.029(2) 0.0018(13) 0.0121(12) -0.0041(13)
C5 0.049(2) 0.047(2) 0.049(2) 0.009(2) 0.0184(15) 0.001(2)
C6 0.055(2) 0.053(2) 0.064(2) 0.007(2) 0.018(2) -0.009(2)
C7 0.048(2) 0.047(2) 0.033(2) 0.0042(14) 0.0123(13) -0.0004(15)
C8 0.057(2) 0.041(2) 0.048(2) 0.009(2) 0.020(2) 0.0006(15)
C21 0.046(2) 0.053(2) 0.035(2) -0.006(2) 0.0133(14) -0.002(2)
C22 0.057(2) 0.058(2) 0.046(2) 0.000(2) 0.015(2) -0.003(2)
C23 0.072(2) 0.079(3) 0.042(2) -0.003(2) 0.016(2) -0.012(2)
C24 0.060(2) 0.100(3) 0.051(3) -0.017(2) 0.022(2) -0.013(2)
C25 0.065(2) 0.103(3) 0.066(3) -0.013(3) 0.014(2) 0.026(2)
C26 0.069(2) 0.077(3) 0.042(2) 0.005(2) 0.014(2) 0.020(2)
C41 0.044(2) 0.053(2) 0.037(2) -0.001(2) 0.0127(14) 0.0042(14)
C42 0.072(2) 0.044(2) 0.067(3) 0.003(2) 0.013(2) -0.010(2)
C43 0.058(2) 0.053(2) 0.034(2) 0.010(2) 0.0115(14) 0.001(2)
C51 0.110(3) 0.082(3) 0.100(4) 0.021(3) 0.060(3) 0.013(2)
C52 0.156(4) 0.078(3) 0.080(3) -0.014(3) 0.033(3) 0.005(3)
C53 0.055(2) 0.127(4) 0.099(4) -0.003(3) 0.021(2) -0.005(2)
C54 0.138(5) 0.174(6) 0.125(5) -0.045(4) 0.001(4) -0.062(4)
C55 0.107(4) 0.172(6) 0.104(4) 0.048(4) 0.003(3) 0.021(4)
C56 0.049(3) 0.279(9) 0.173(6) 0.035(6) 0.034(3) 0.012(4)
C421 0.071(2) 0.037(2) 0.046(2) 0.003(2) 0.006(2) -0.005(2)
C422 0.089(3) 0.080(3) 0.054(3) -0.013(2) -0.001(2) 0.006(2)
C423 0.074(3) 0.094(3) 0.082(4) -0.002(3) -0.016(2) 0.008(2)
C424 0.076(3) 0.062(3) 0.098(4) -0.002(2) 0.020(3) 0.003(2)
C425 0.099(3) 0.066(3) 0.057(3) -0.004(2) 0.021(2) -0.001(2)
C426 0.081(3) 0.056(2) 0.042(2) 0.006(2) 0.004(2) -0.003(2)

loop_
_atom_site_label
_atom_site_type_symbol
_atom_site_fract_x
_atom_site_fract_y
_atom_site_fract_z
_atom_site_U_iso_or_equiv
_atom_site_thermal_displace_type
_atom_site_occupancy
_atom_site_calc_flag
_atom_site_refinement_flags
Si5 Si 0.36682(4) 0.48809(9) 0.13005(9) 0.0628(4) Uani 1 d .
O1 O 0.16430(13) 0.8567(3) 0.3600(3) 0.0958(10) Uani 1 d .
O3 O 0.05276(10) 0.5126(2) 0.2380(2) 0.0577(6) Uani 1 d .
O5 O 0.30340(9) 0.4978(2) 0.1954(2) 0.0607(7) Uani 1 d .
O41 O 0.17739(10) 0.3474(2) 0.0304(2) 0.0601(7) Uani 1 d .
N2 N 0.09858(10) 0.6920(2) 0.3149(2) 0.0415(6) Uani 1 d .
N42 N 0.17827(11) 0.2792(2) 0.2133(2) 0.0477(7) Uani 1 d .
N44 N 0.19476(10) 0.4642(2) 0.3086(2) 0.0424(6) Uani 1 d .
C1 C 0.14805(15) 0.7700(3) 0.2987(3) 0.0550(9) Uani 1 d .
C3 C 0.09220(13) 0.5925(3) 0.2395(2) 0.0422(7) Uani 1 d .
C4 C 0.19218(13) 0.4954(3) 0.1897(2) 0.0380(7) Uani 1 d .
C5 C 0.25075(13) 0.5644(3) 0.1588(3) 0.0480(8) Uani 1 d .
H5A H 0.25032(13) 0.5749(3) 0.0794(3) 0.058 Uiso 1 d R
C6 C 0.24482(14) 0.6959(3) 0.2114(3) 0.0567(9) Uani 1 d .
H6A H 0.26998(14) 0.7587(3) 0.1780(3) 0.068 Uiso 1 d R
H6B H 0.25608(14) 0.6903(3) 0.2895(3) 0.068 Uiso 1 d R
C7 C 0.14481(12) 0.6014(3) 0.1635(3) 0.0421(8) Uani 1 d .
H7A H 0.13083(12) 0.6000(3) 0.0865(3) 0.050 Uiso 1 d R
C8 C 0.17732(13) 0.7266(3) 0.1948(3) 0.0478(8) Uani 1 d .
H8A H 0.17132(13) 0.7896(3) 0.1370(3) 0.057 Uiso 1 d R
C21 C 0.06137(13) 0.7045(3) 0.4094(2) 0.0442(8) Uani 1 d .
C22 C 0.06693(14) 0.6149(3) 0.4922(3) 0.0530(9) Uani 1 d .
H22A H 0.09604(14) 0.5470(3) 0.4871(3) 0.064 Uiso 1 d R
C23 C 0.0314(2) 0.6231(4) 0.5829(3) 0.0636(10) Uani 1 d .
H23A H 0.0353(2) 0.5604(4) 0.6413(3) 0.076 Uiso 1 d R
C24 C -0.0095(2) 0.7218(4) 0.5877(3) 0.0697(11) Uani 1 d .
H24A H -0.0349(2) 0.7266(4) 0.6497(3) 0.084 Uiso 1 d R
C25 C -0.0150(2) 0.8128(4) 0.5049(3) 0.0773(12) Uani 1 d .
H25A H -0.0437(2) 0.8816(4) 0.5099(3) 0.093 Uiso 1 d R
C26 C 0.0213(2) 0.8031(4) 0.4141(3) 0.0623(10) Uani 1 d .
H26A H 0.0188(2) 0.8663(4) 0.3560(3) 0.075 Uiso 1 d R
C41 C 0.18125(12) 0.3687(3) 0.1296(3) 0.0445(8) Uani 1 d .
C42 C 0.1734(2) 0.1410(3) 0.1986(3) 0.0607(10) Uani 1 d .
H42A H 0.1445(2) 0.1240(3) 0.1377(3) 0.073 Uiso 1 d R
H42B H 0.1583(2) 0.1035(3) 0.2645(3) 0.073 Uiso 1 d R
C43 C 0.18694(14) 0.3441(3) 0.3135(3) 0.0481(8) Uani 1 d .
H43A H 0.18671(14) 0.2998(3) 0.3834(3) 0.058 Uiso 1 d R
C51 C 0.3733(2) 0.6258(4) 0.0328(4) 0.0952(15) Uani 1 d .
H51A H 0.3407(2) 0.6212(4) -0.0236(4) 0.143 Uiso 1 d R
H51B H 0.3704(2) 0.7045(4) 0.0735(4) 0.143 Uiso 1 d R
H51C H 0.4116(2) 0.6229(4) -0.0016(4) 0.143 Uiso 1 d R
C52 C 0.3663(3) 0.3359(4) 0.0517(4) 0.104(2) Uani 1 d .
H52A H 0.3338(3) 0.3384(4) -0.0050(4) 0.156 Uiso 1 d R
H52B H 0.4043(3) 0.3238(4) 0.0178(4) 0.156 Uiso 1 d R
H52C H 0.3597(3) 0.2663(4) 0.1018(4) 0.156 Uiso 1 d R
C53 C 0.4293(2) 0.4902(5) 0.2417(4) 0.0928(14) Uani 1 d .
C54 C 0.4262(3) 0.6201(6) 0.3059(5) 0.146(2) Uani 1 d .
H54A H 0.4576(3) 0.6250(6) 0.3644(5) 0.219 Uiso 1 d R
H54B H 0.4315(3) 0.6881(6) 0.2535(5) 0.219 Uiso 1 d R
H54C H 0.3872(3) 0.6284(6) 0.3370(5) 0.219 Uiso 1 d R
C55 C 0.4214(2) 0.3763(6) 0.3216(5) 0.128(2) Uani 1 d .
H55A H 0.4533(2) 0.3773(6) 0.3795(5) 0.192 Uiso 1 d R
H55B H 0.3827(2) 0.3828(6) 0.3541(5) 0.192 Uiso 1 d R
H55C H 0.4232(2) 0.2976(6) 0.2805(5) 0.192 Uiso 1 d R
C56 C 0.4908(2) 0.4794(7) 0.1868(6) 0.166(3) Uani 1 d .
H56A H 0.5237(2) 0.4805(7) 0.2426(6) 0.249 Uiso 1 d R
H56B H 0.4908(2) 0.3993(7) 0.1474(6) 0.249 Uiso 1 d R
H56C H 0.4957(2) 0.5485(7) 0.1354(6) 0.249 Uiso 1 d R
C421 C 0.23336(15) 0.0801(3) 0.1752(3) 0.0512(8) Uani 1 d .
C422 C 0.2799(2) 0.0754(4) 0.2559(3) 0.0744(11) Uani 1 d .
H42C H 0.2734(2) 0.1068(4) 0.3293(3) 0.089 Uiso 1 d R
C423 C 0.3354(2) 0.0251(4) 0.2324(4) 0.0841(13) Uani 1 d .
H42D H 0.3675(2) 0.0208(4) 0.2897(4) 0.101 Uiso 1 d R
C424 C 0.3459(2) -0.0184(3) 0.1268(4) 0.0779(12) Uani 1 d .
H42E H 0.3851(2) -0.0502(3) 0.1092(4) 0.093 Uiso 1 d R
C425 C 0.2990(2) -0.0156(3) 0.0483(3) 0.0732(11) Uani 1 d .
H42F H 0.3057(2) -0.0481(3) -0.0246(3) 0.088 Uiso 1 d R
C426 C 0.2433(2) 0.0334(3) 0.0713(3) 0.0596(9) Uani 1 d .
H42G H 0.2112(2) 0.0353(3) 0.0139(3) 0.072 Uiso 1 d R

loop_
_atom_type_symbol
_atom_type_description
_atom_type_scat_dispersion_real
_atom_type_scat_dispersion_imag
_atom_type_scat_source
C C 0.0033 0.0016 'International Tables Vol C Tables 4.2.6.8 and 6.1.1.4'
H H 0.0000 0.0000 'International Tables Vol C Tables 4.2.6.8 and 6.1.1.4'
N N 0.0061 0.0033 'International Tables Vol C Tables 4.2.6.8 and 6.1.1.4'
O O 0.0106 0.0060 'International Tables Vol C Tables 4.2.6.8 and 6.1.1.4'
Si Si 0.0817 0.0704 'International Tables Vol C Tables 4.2.6.8 and 6.1.1.4'

loop_
_geom_angle_atom_site_label_1
_geom_angle_atom_site_label_2
_geom_angle_atom_site_label_3
_geom_angle
O5 Si5 C52 108.4(2)
O5 Si5 C51 110.5(2)
C52 Si5 C51 109.9(2)
O5 Si5 C53 105.4(2)
C52 Si5 C53 111.2(2)
C51 Si5 C53 111.3(2)
C5 O5 Si5 126.2(2)
C3 N2 C1 113.7(2)
C3 N2 C21 122.9(2)
C1 N2 C21 123.0(2)
C41 N42 C43 107.1(3)
C41 N42 C42 126.1(3)
C43 N42 C42 126.5(3)
C43 N44 C4 105.5(2)
O1 C1 N2 124.3(3)
O1 C1 C8 127.2(3)
N2 C1 C8 108.5(3)
O3 C3 N2 125.3(3)
O3 C3 C7 127.4(3)
N2 C3 C7 107.3(3)
N44 C4 C41 105.5(2)
N44 C4 C7 110.3(2)
C41 C4 C7 116.1(2)
N44 C4 C5 110.7(2)
C41 C4 C5 113.8(2)
C7 C4 C5 100.4(2)
O5 C5 C6 113.9(3)
O5 C5 C4 112.4(2)
C6 C5 C4 103.2(2)
C5 C6 C8 104.0(3)
C3 C7 C8 105.5(2)
C3 C7 C4 111.3(2)
C8 C7 C4 105.2(2)
C1 C8 C6 114.5(3)
C1 C8 C7 104.1(2)
C6 C8 C7 107.0(2)
C26 C21 C22 121.3(3)
C26 C21 N2 119.9(3)
C22 C21 N2 118.8(3)
C21 C22 C23 120.2(3)
C24 C23 C22 118.8(4)
C23 C24 C25 121.3(3)
C24 C25 C26 119.1(4)
C21 C26 C25 119.3(3)
O41 C41 N42 126.3(3)
O41 C41 C4 128.9(3)
N42 C41 C4 104.8(3)
N42 C42 C421 112.4(3)
N44 C43 N42 117.1(3)
C56 C53 C55 110.0(4)
C56 C53 C54 109.8(5)
C55 C53 C54 110.5(5)
C56 C53 Si5 108.6(4)
C55 C53 Si5 109.5(3)
C54 C53 Si5 108.4(3)
C426 C421 C422 118.7(3)
C426 C421 C42 120.5(3)
C422 C421 C42 120.7(3)
C421 C422 C423 120.4(4)
C422 C423 C424 120.7(4)
C425 C424 C423 118.2(4)
C424 C425 C426 121.4(4)
C425 C426 C421 120.5(3)

loop_
_geom_bond_atom_site_label_1
_geom_bond_atom_site_label_2
_geom_bond_distance
Si5 O5 1.644(2)
Si5 C52 1.846(4)
Si5 C51 1.864(4)
Si5 C53 1.868(5)
O1 C1 1.208(4)
O3 C3 1.204(3)
O5 C5 1.401(4)
O41 C41 1.212(3)
N2 C3 1.380(4)
N2 C1 1.382(4)
N2 C21 1.444(4)
N42 C41 1.377(4)
N42 C43 1.387(4)
N42 C42 1.455(4)
N44 C43 1.266(4)
N44 C4 1.465(4)
C1 C8 1.508(4)
C3 C7 1.519(4)
C4 C41 1.519(4)
C4 C7 1.541(4)
C4 C5 1.541(4)
C5 C6 1.520(4)
C6 C8 1.523(4)
C7 C8 1.526(4)
C21 C26 1.359(4)
C21 C22 1.366(4)
C22 C23 1.381(5)
C23 C24 1.371(5)
C24 C25 1.377(5)
C25 C26 1.393(5)
C42 C421 1.506(5)
C53 C56 1.544(6)
C53 C55 1.545(6)
C53 C54 1.563(7)
C421 C426 1.371(5)
C421 C422 1.372(5)
C422 C423 1.374(5)
C423 C424 1.381(6)
C424 C425 1.359(6)
C425 C426 1.371(5)
